data_2230841
loop_
_publ_author_name
'Yusof, M. Sukeri M.'
'Embong, Nur Farhana'
'Othman, Eliyanti A.'
'Yamin, Bohari M.'

_publ_section_title
;
 <i>N</i>-(4-Chlorobutanoyl)-<i>N</i>'-(2-fluorophenyl)thiourea
;
_journal_coeditor_code RK2280
_journal_issue 7
_journal_name_full 'Acta Crystallographica Section E'
_journal_page_first o1849
_journal_paper_doi 10.1107/S1600536811024743
_journal_volume 67
_journal_year 2011
_chemical_formula_iupac 'C11 H12 Cl F N2 O S'
_chemical_formula_moiety 'C11 H12 Cl F N2 O S'
_chemical_formula_sum 'C11 H12 Cl F N2 O S'
_chemical_formula_weight 274.75
_chemical_melting_point_gt 411.7
_chemical_melting_point_lt 415.5
_chemical_name_systematic
;
<i>N</i>-(4-Chlorobutanoyl)-<i>N</i>'-(2-fluorophenyl)thiourea
;
_space_group_IT_number 14
_symmetry_cell_setting monoclinic
_symmetry_space_group_name_Hall '-P 2ybc'
_symmetry_space_group_name_H-M 'P 1 21/c 1'
_atom_sites_solution_hydrogens geom
_atom_sites_solution_primary direct
_atom_sites_solution_secondary difmap
_audit_creation_method SHELXL-97
_cell_angle_alpha 90.00
_cell_angle_beta 112.599(12)
_cell_angle_gamma 90.00
_cell_formula_units_Z 8
_cell_length_a 14.818(7)
_cell_length_b 10.291(5)
_cell_length_c 18.201(9)
_cell_measurement_reflns_used 1404
_cell_measurement_temperature 298(2)
_cell_measurement_theta_max 25.0
_cell_measurement_theta_min 1.5
_cell_volume 2562(2)
_computing_cell_refinement '<i>SAINT</i> (Bruker, 2000)'
_computing_data_collection '<i>SMART</i> (Bruker, 2000)'
_computing_data_reduction '<i>SAINT</i> (Bruker, 2000)'
_computing_molecular_graphics '<i>SHELXTL</i> (Sheldrick, 2008)'
_computing_publication_material
;
SHELXTL (Sheldrick, 2008), PARST (Nardelli, 1995) and PLATON
(Spek, 2009)
;
_computing_structure_refinement '<i>SHELXTL</i> (Sheldrick, 2008)'
_computing_structure_solution '<i>SHELXTL</i> (Sheldrick, 2008)'
_diffrn_ambient_temperature 298(2)
_diffrn_detector_area_resol_mean 83.66
_diffrn_measured_fraction_theta_full 0.997
_diffrn_measured_fraction_theta_max 0.997
_diffrn_measurement_device_type
;
Bruker SMART APEX CCD area-detector
;
_diffrn_measurement_method \w
_diffrn_radiation_monochromator graphite
_diffrn_radiation_source 'fine-focus sealed tube'
_diffrn_radiation_type MoK\a
_diffrn_radiation_wavelength 0.71073
_diffrn_reflns_av_R_equivalents 0.1188
_diffrn_reflns_av_sigmaI/netI 0.1257
_diffrn_reflns_limit_h_max 16
_diffrn_reflns_limit_h_min -17
_diffrn_reflns_limit_k_max 12
_diffrn_reflns_limit_k_min -12
_diffrn_reflns_limit_l_max 21
_diffrn_reflns_limit_l_min -13
_diffrn_reflns_number 13771
_diffrn_reflns_theta_full 25.00
_diffrn_reflns_theta_max 25.00
_diffrn_reflns_theta_min 1.49
_diffrn_standards_decay_% 0
_diffrn_standards_interval_count 0
_diffrn_standards_interval_time 0
_diffrn_standards_number 0
_exptl_absorpt_coefficient_mu 0.458
_exptl_absorpt_correction_T_max 0.9686
_exptl_absorpt_correction_T_min 0.8033
_exptl_absorpt_correction_type multi-scan
_exptl_absorpt_process_details '(<i>SADABS</i>; Bruker, 2000)'
_exptl_crystal_colour colourless
_exptl_crystal_density_diffrn 1.425
_exptl_crystal_density_method 'not measured'
_exptl_crystal_description plate
_exptl_crystal_F_000 1136
_exptl_crystal_size_max 0.50
_exptl_crystal_size_mid 0.22
_exptl_crystal_size_min 0.07
_refine_diff_density_max 0.337
_refine_diff_density_min -0.303
_refine_ls_extinction_method none
_refine_ls_goodness_of_fit_ref 0.893
_refine_ls_hydrogen_treatment constr
_refine_ls_matrix_type full
_refine_ls_number_parameters 307
_refine_ls_number_reflns 4501
_refine_ls_number_restraints 0
_refine_ls_restrained_S_all 0.893
_refine_ls_R_factor_all 0.1409
_refine_ls_R_factor_gt 0.0631
_refine_ls_shift/su_max 0.000
_refine_ls_shift/su_mean 0.000
_refine_ls_structure_factor_coef Fsqd
_refine_ls_weighting_details 'calc w=1/[\s^2^(Fo^2^)+(0.0451P)^2^] where P=(Fo^2^+2Fc^2^)/3'
_refine_ls_weighting_scheme calc
_refine_ls_wR_factor_gt 0.1117
_refine_ls_wR_factor_ref 0.1377
_reflns_number_gt 2231
_reflns_number_total 4501
_reflns_threshold_expression I>2\s(I)
_cod_data_source_file rk2280.cif
_cod_data_source_block I
_cod_original_sg_symbol_H-M 'P 21/c'
_cod_database_code 2230841
_cod_database_fobs_code 2230841

loop_
_symmetry_equiv_pos_as_xyz
'x, y, z'
'-x, y+1/2, -z+1/2'
'-x, -y, -z'
'x, -y-1/2, z-1/2'

loop_
_atom_site_type_symbol
_atom_site_label
_atom_site_fract_x
_atom_site_fract_y
_atom_site_fract_z
_atom_site_U_iso_or_equiv
_atom_site_adp_type
_atom_site_calc_flag
_atom_site_refinement_flags
_atom_site_occupancy
_atom_site_symmetry_multiplicity
_atom_site_disorder_assembly
_atom_site_disorder_group
Cl Cl1 0.49078(11) 0.21242(19) 0.00799(10) 0.1269(7) Uani d . 1 1 . .
F F1 1.0669(2) -0.1688(3) 0.35144(16) 0.0795(9) Uani d . 1 1 . .
F F2 0.3894(2) 0.7354(3) 0.12270(17) 0.0868(9) Uani d . 1 1 . .
S S1 1.02276(8) -0.03047(12) 0.17159(6) 0.0509(3) Uani d . 1 1 . .
S S2 0.24427(8) 1.01331(12) 0.02342(6) 0.0502(3) Uani d . 1 1 . .
Cl Cl2 -0.23288(9) 0.68710(13) -0.21630(7) 0.0804(5) Uani d . 1 1 . .
O O1 0.80228(19) 0.1449(3) 0.26210(18) 0.0562(9) Uani d . 1 1 . .
O O2 0.0637(2) 0.6917(3) 0.07106(17) 0.0552(9) Uani d . 1 1 . .
N N1 0.8543(2) 0.0465(3) 0.17333(18) 0.0424(9) Uani d . 1 1 . .
H H1 0.8335 0.0212 0.1246 0.051 Uiso calc R 1 1 . .
N N2 0.9869(2) 0.0693(3) 0.29214(19) 0.0428(9) Uani d . 1 1 . .
H H2 0.9467 0.1033 0.3103 0.051 Uiso calc R 1 1 . .
N N3 0.0918(2) 0.8641(3) 0.00426(18) 0.0421(9) Uani d . 1 1 . .
H H3 0.0658 0.9086 -0.0388 0.051 Uiso calc R 1 1 . .
N N4 0.2217(2) 0.8449(3) 0.12431(18) 0.0447(9) Uani d . 1 1 . .
H H4 0.1883 0.7860 0.1360 0.054 Uiso calc R 1 1 . .
C C1 0.5036(3) 0.1269(6) 0.0958(3) 0.0858(19) Uani d . 1 1 . .
H H1A 0.4571 0.1608 0.1167 0.103 Uiso calc R 1 1 . .
H H1B 0.4885 0.0359 0.0831 0.103 Uiso calc R 1 1 . .
C C2 0.6047(3) 0.1386(5) 0.1580(3) 0.0718(16) Uani d . 1 1 . .
H H2A 0.6195 0.2299 0.1700 0.086 Uiso calc R 1 1 . .
H H2B 0.6065 0.0966 0.2063 0.086 Uiso calc R 1 1 . .
C C3 0.6818(3) 0.0806(5) 0.1350(2) 0.0547(13) Uani d . 1 1 . .
H H3A 0.6790 0.1208 0.0860 0.066 Uiso calc R 1 1 . .
H H3B 0.6682 -0.0113 0.1246 0.066 Uiso calc R 1 1 . .
C C4 0.7839(3) 0.0961(4) 0.1974(3) 0.0453(11) Uani d . 1 1 . .
C C5 0.9539(3) 0.0312(4) 0.2162(2) 0.0410(11) Uani d . 1 1 . .
C C6 1.0875(3) 0.0553(4) 0.3442(2) 0.0407(11) Uani d . 1 1 . .
C C7 1.1249(3) -0.0633(5) 0.3737(3) 0.0522(12) Uani d . 1 1 . .
C C8 1.2206(4) -0.0794(6) 0.4252(3) 0.0739(16) Uani d . 1 1 . .
H H8 1.2448 -0.1613 0.4445 0.089 Uiso calc R 1 1 . .
C C9 1.2793(4) 0.0285(7) 0.4472(3) 0.0822(19) Uani d . 1 1 . .
H H9 1.3443 0.0198 0.4816 0.099 Uiso calc R 1 1 . .
C C10 1.2431(3) 0.1484(6) 0.4192(3) 0.0786(17) Uani d . 1 1 . .
H H10 1.2835 0.2210 0.4346 0.094 Uiso calc R 1 1 . .
C C11 1.1459(3) 0.1625(5) 0.3675(3) 0.0610(14) Uani d . 1 1 . .
H H11 1.1209 0.2444 0.3489 0.073 Uiso calc R 1 1 . .
C C12 -0.2143(3) 0.6210(5) -0.1206(3) 0.0691(15) Uani d . 1 1 . .
H H12A -0.2532 0.6696 -0.0977 0.083 Uiso calc R 1 1 . .
H H12B -0.2369 0.5316 -0.1269 0.083 Uiso calc R 1 1 . .
C C13 -0.1093(3) 0.6249(4) -0.0646(2) 0.0530(13) Uani d . 1 1 . .
H H13A -0.0713 0.5723 -0.0865 0.064 Uiso calc R 1 1 . .
H H13B -0.1036 0.5862 -0.0145 0.064 Uiso calc R 1 1 . .
C C14 -0.0659(3) 0.7590(4) -0.0487(2) 0.0490(12) Uani d . 1 1 . .
H H14A -0.0639 0.7934 -0.0977 0.059 Uiso calc R 1 1 . .
H H14B -0.1086 0.8147 -0.0334 0.059 Uiso calc R 1 1 . .
C C15 0.0351(3) 0.7652(4) 0.0149(2) 0.0418(11) Uani d . 1 1 . .
C C16 0.1846(3) 0.9006(4) 0.0537(2) 0.0386(10) Uani d . 1 1 . .
C C17 0.3156(3) 0.8794(4) 0.1821(2) 0.0453(12) Uani d . 1 1 . .
C C18 0.3983(3) 0.8244(5) 0.1795(3) 0.0566(13) Uani d . 1 1 . .
C C19 0.4902(3) 0.8541(6) 0.2342(3) 0.0781(17) Uani d . 1 1 . .
H H19 0.5457 0.8151 0.2319 0.094 Uiso calc R 1 1 . .
C C20 0.4970(4) 0.9431(7) 0.2921(4) 0.091(2) Uani d . 1 1 . .
H H20 0.5584 0.9657 0.3291 0.109 Uiso calc R 1 1 . .
C C21 0.4160(4) 0.9992(5) 0.2966(3) 0.0777(17) Uani d . 1 1 . .
H H21 0.4221 1.0588 0.3366 0.093 Uiso calc R 1 1 . .
C C22 0.3243(3) 0.9664(4) 0.2409(3) 0.0571(13) Uani d . 1 1 . .
H H22 0.2686 1.0039 0.2438 0.069 Uiso calc R 1 1 . .

loop_
_atom_site_aniso_label
_atom_site_aniso_U_11
_atom_site_aniso_U_22
_atom_site_aniso_U_33
_atom_site_aniso_U_12
_atom_site_aniso_U_13
_atom_site_aniso_U_23
Cl1 0.0706(11) 0.1612(18) 0.1063(14) 0.0426(11) -0.0131(9) 0.0101(12)
F1 0.077(2) 0.0548(19) 0.098(2) 0.0034(15) 0.0232(16) 0.0093(16)
F2 0.068(2) 0.111(3) 0.081(2) 0.0213(17) 0.0283(16) -0.0051(19)
S1 0.0373(6) 0.0695(9) 0.0458(7) 0.0083(6) 0.0157(5) -0.0007(6)
S2 0.0383(6) 0.0665(9) 0.0432(7) -0.0099(6) 0.0128(5) 0.0030(6)
Cl2 0.0695(9) 0.0838(10) 0.0632(9) -0.0010(7) -0.0020(7) -0.0005(7)
O1 0.0393(18) 0.072(2) 0.051(2) 0.0063(15) 0.0105(15) -0.0195(17)
O2 0.0491(19) 0.050(2) 0.053(2) -0.0104(15) 0.0043(15) 0.0103(16)
N1 0.0292(19) 0.059(2) 0.035(2) 0.0022(17) 0.0072(16) -0.0047(16)
N2 0.0299(19) 0.052(2) 0.041(2) 0.0042(16) 0.0075(16) -0.0039(17)
N3 0.032(2) 0.052(2) 0.036(2) -0.0023(17) 0.0056(16) 0.0003(16)
N4 0.031(2) 0.054(2) 0.043(2) -0.0076(16) 0.0067(16) 0.0077(17)
C1 0.030(3) 0.135(5) 0.086(4) -0.007(3) 0.014(3) -0.035(4)
C2 0.037(3) 0.110(5) 0.065(3) -0.002(3) 0.017(2) -0.014(3)
C3 0.031(2) 0.078(4) 0.051(3) 0.006(2) 0.011(2) -0.003(2)
C4 0.037(3) 0.051(3) 0.045(3) 0.003(2) 0.013(2) -0.001(2)
C5 0.033(2) 0.040(3) 0.045(3) -0.0013(19) 0.009(2) 0.003(2)
C6 0.032(2) 0.053(3) 0.033(2) 0.004(2) 0.0073(18) -0.004(2)
C7 0.046(3) 0.055(3) 0.051(3) 0.007(3) 0.013(2) -0.002(2)
C8 0.058(4) 0.089(4) 0.061(3) 0.032(3) 0.007(3) 0.008(3)
C9 0.034(3) 0.133(6) 0.063(4) 0.022(3) 0.001(3) -0.007(4)
C10 0.036(3) 0.100(5) 0.089(4) -0.013(3) 0.011(3) -0.026(3)
C11 0.047(3) 0.055(3) 0.070(3) 0.003(2) 0.010(2) -0.007(3)
C12 0.050(3) 0.082(4) 0.068(3) -0.022(3) 0.015(3) -0.010(3)
C13 0.046(3) 0.059(3) 0.048(3) -0.012(2) 0.011(2) -0.004(2)
C14 0.032(2) 0.052(3) 0.060(3) 0.003(2) 0.014(2) -0.004(2)
C15 0.032(2) 0.042(3) 0.045(3) 0.000(2) 0.008(2) -0.007(2)
C16 0.028(2) 0.048(3) 0.038(3) -0.0008(19) 0.0109(19) -0.003(2)
C17 0.031(3) 0.053(3) 0.043(3) -0.005(2) 0.005(2) 0.010(2)
C18 0.045(3) 0.069(4) 0.053(3) 0.000(3) 0.016(2) 0.005(3)
C19 0.037(3) 0.104(5) 0.082(4) 0.006(3) 0.011(3) 0.025(4)
C20 0.047(4) 0.105(5) 0.089(5) -0.022(4) -0.007(3) 0.022(4)
C21 0.068(4) 0.077(4) 0.068(4) -0.016(3) 0.005(3) -0.013(3)
C22 0.050(3) 0.053(3) 0.058(3) 0.001(2) 0.009(2) 0.000(3)

loop_
_atom_type_symbol
_atom_type_description
_atom_type_scat_dispersion_real
_atom_type_scat_dispersion_imag
_atom_type_scat_source
C C 0.0033 0.0016 'International Tables Vol C Tables 4.2.6.8 and 6.1.1.4'
H H 0.0000 0.0000 'International Tables Vol C Tables 4.2.6.8 and 6.1.1.4'
N N 0.0061 0.0033 'International Tables Vol C Tables 4.2.6.8 and 6.1.1.4'
O O 0.0106 0.0060 'International Tables Vol C Tables 4.2.6.8 and 6.1.1.4'
S S 0.1246 0.1234 'International Tables Vol C Tables 4.2.6.8 and 6.1.1.4'
F F 0.0171 0.0103 'International Tables Vol C Tables 4.2.6.8 and 6.1.1.4'
Cl Cl 0.1484 0.1585 'International Tables Vol C Tables 4.2.6.8 and 6.1.1.4'

loop_
_geom_angle_atom_site_label_1
_geom_angle_atom_site_label_2
_geom_angle_atom_site_label_3
_geom_angle_site_symmetry_1
_geom_angle_site_symmetry_3
_geom_angle
_geom_angle_publ_flag
C4 N1 C5 . . 129.5(4) ?
C4 N1 H1 . . 115.2 ?
C5 N1 H1 . . 115.2 ?
C5 N2 C6 . . 121.9(4) ?
C5 N2 H2 . . 119.0 ?
C6 N2 H2 . . 119.0 ?
C16 N3 C15 . . 128.2(3) ?
C16 N3 H3 . . 115.9 ?
C15 N3 H3 . . 115.9 ?
C16 N4 C17 . . 122.1(3) ?
C16 N4 H4 . . 118.9 ?
C17 N4 H4 . . 118.9 ?
C2 C1 Cl1 . . 111.9(4) ?
C2 C1 H1A . . 109.2 ?
Cl1 C1 H1A . . 109.2 ?
C2 C1 H1B . . 109.2 ?
Cl1 C1 H1B . . 109.2 ?
H1A C1 H1B . . 107.9 ?
C3 C2 C1 . . 114.2(4) ?
C3 C2 H2A . . 108.7 ?
C1 C2 H2A . . 108.7 ?
C3 C2 H2B . . 108.7 ?
C1 C2 H2B . . 108.7 ?
H2A C2 H2B . . 107.6 ?
C2 C3 C4 . . 113.7(4) ?
C2 C3 H3A . . 108.8 ?
C4 C3 H3A . . 108.8 ?
C2 C3 H3B . . 108.8 ?
C4 C3 H3B . . 108.8 ?
H3A C3 H3B . . 107.7 ?
O1 C4 N1 . . 123.3(4) ?
O1 C4 C3 . . 124.0(4) ?
N1 C4 C3 . . 112.6(4) ?
N2 C5 N1 . . 115.8(4) ?
N2 C5 S1 . . 124.8(3) ?
N1 C5 S1 . . 119.4(3) ?
C7 C6 C11 . . 119.3(4) ?
C7 C6 N2 . . 120.9(4) ?
C11 C6 N2 . . 119.8(4) ?
F1 C7 C6 . . 119.2(4) ?
F1 C7 C8 . . 118.6(5) ?
C6 C7 C8 . . 122.2(5) ?
C9 C8 C7 . . 118.2(5) ?
C9 C8 H8 . . 120.9 ?
C7 C8 H8 . . 120.9 ?
C10 C9 C8 . . 120.6(5) ?
C10 C9 H9 . . 119.7 ?
C8 C9 H9 . . 119.7 ?
C9 C10 C11 . . 120.2(5) ?
C9 C10 H10 . . 119.9 ?
C11 C10 H10 . . 119.9 ?
C6 C11 C10 . . 119.5(5) ?
C6 C11 H11 . . 120.2 ?
C10 C11 H11 . . 120.2 ?
C13 C12 Cl2 . . 112.4(4) ?
C13 C12 H12A . . 109.1 ?
Cl2 C12 H12A . . 109.1 ?
C13 C12 H12B . . 109.1 ?
Cl2 C12 H12B . . 109.1 ?
H12A C12 H12B . . 107.8 ?
C12 C13 C14 . . 114.3(4) ?
C12 C13 H13A . . 108.7 ?
C14 C13 H13A . . 108.7 ?
C12 C13 H13B . . 108.7 ?
C14 C13 H13B . . 108.7 ?
H13A C13 H13B . . 107.6 ?
C15 C14 C13 . . 114.4(3) ?
C15 C14 H14A . . 108.7 ?
C13 C14 H14A . . 108.7 ?
C15 C14 H14B . . 108.7 ?
C13 C14 H14B . . 108.7 ?
H14A C14 H14B . . 107.6 ?
O2 C15 N3 . . 123.0(4) ?
O2 C15 C14 . . 123.2(4) ?
N3 C15 C14 . . 113.8(4) ?
N4 C16 N3 . . 117.2(4) ?
N4 C16 S2 . . 123.2(3) ?
N3 C16 S2 . . 119.7(3) ?
C22 C17 C18 . . 119.0(4) ?
C22 C17 N4 . . 120.8(4) ?
C18 C17 N4 . . 120.3(4) ?
F2 C18 C17 . . 118.9(4) ?
F2 C18 C19 . . 118.9(5) ?
C17 C18 C19 . . 122.2(5) ?
C20 C19 C18 . . 117.7(5) ?
C20 C19 H19 . . 121.2 ?
C18 C19 H19 . . 121.2 ?
C21 C20 C19 . . 121.6(5) ?
C21 C20 H20 . . 119.2 ?
C19 C20 H20 . . 119.2 ?
C20 C21 C22 . . 119.4(5) ?
C20 C21 H21 . . 120.3 ?
C22 C21 H21 . . 120.3 ?
C17 C22 C21 . . 120.2(5) ?
C17 C22 H22 . . 119.9 ?
C21 C22 H22 . . 119.9 ?

loop_
_geom_bond_atom_site_label_1
_geom_bond_atom_site_label_2
_geom_bond_site_symmetry_2
_geom_bond_distance
_geom_bond_publ_flag
Cl1 C1 . 1.769(6) ?
F1 C7 . 1.347(5) ?
F2 C18 . 1.350(5) ?
S1 C5 . 1.654(4) ?
S2 C16 . 1.675(4) ?
Cl2 C12 . 1.791(5) ?
O1 C4 . 1.212(4) ?
O2 C15 . 1.210(4) ?
N1 C4 . 1.374(5) ?
N1 C5 . 1.388(4) ?
N1 H1 . 0.8600 ?
N2 C5 . 1.336(5) ?
N2 C6 . 1.433(5) ?
N2 H2 . 0.8600 ?
N3 C16 . 1.375(4) ?
N3 C15 . 1.380(5) ?
N3 H3 . 0.8600 ?
N4 C16 . 1.318(4) ?
N4 C17 . 1.430(5) ?
N4 H4 . 0.8600 ?
C1 C2 . 1.496(5) ?
C1 H1A . 0.9700 ?
C1 H1B . 0.9700 ?
C2 C3 . 1.485(6) ?
C2 H2A . 0.9700 ?
C2 H2B . 0.9700 ?
C3 C4 . 1.511(5) ?
C3 H3A . 0.9700 ?
C3 H3B . 0.9700 ?
C6 C7 . 1.361(6) ?
C6 C11 . 1.365(5) ?
C7 C8 . 1.377(6) ?
C8 C9 . 1.372(7) ?
C8 H8 . 0.9300 ?
C9 C10 . 1.364(7) ?
C9 H9 . 0.9300 ?
C10 C11 . 1.393(6) ?
C10 H10 . 0.9300 ?
C11 H11 . 0.9300 ?
C12 C13 . 1.498(5) ?
C12 H12A . 0.9700 ?
C12 H12B . 0.9700 ?
C13 C14 . 1.502(5) ?
C13 H13A . 0.9700 ?
C13 H13B . 0.9700 ?
C14 C15 . 1.501(5) ?
C14 H14A . 0.9700 ?
C14 H14B . 0.9700 ?
C17 C22 . 1.363(6) ?
C17 C18 . 1.366(6) ?
C18 C19 . 1.377(6) ?
C19 C20 . 1.369(7) ?
C19 H19 . 0.9300 ?
C20 C21 . 1.363(8) ?
C20 H20 . 0.9300 ?
C21 C22 . 1.389(6) ?
C21 H21 . 0.9300 ?
C22 H22 . 0.9300 ?

loop_
_geom_hbond_atom_site_label_D
_geom_hbond_atom_site_label_H
_geom_hbond_atom_site_label_A
_geom_hbond_site_symmetry_D
_geom_hbond_site_symmetry_H
_geom_hbond_site_symmetry_A
_geom_hbond_distance_DH
_geom_hbond_distance_HA
_geom_hbond_distance_DA
_geom_hbond_angle_DHA
_geom_hbond_publ_flag
N2 H2 O1 . . 1_555 0.86 2.02 2.691(5) 134 yes
N2 H2 O2 . . 2_645 0.86 2.40 3.128(5) 143 yes
N4 H4 O2 . . 1_555 0.86 2.02 2.676(5) 133 yes
N4 H4 O1 . . 2_655 0.86 2.32 3.033(5) 141 yes
N3 H3 S1 . . 3_665 0.86 2.59 3.447(4) 176 yes
N1 H1 S2 . . 3_665 0.86 2.52 3.364(4) 169 yes
C3 H3A Cl1 . . 1_555 0.97 2.76 3.189(5) 107 y
C14 H14A Cl2 . . 1_555 0.97 2.82 3.190(4) 103 y
C14 H14A S1 . . 3_665 0.97 2.96 3.784(5) 143 y
C14 H14B S2 . . 3_575 0.97 2.74 3.691(5) 168 yes
